data_7034029
loop_
_publ_author_name
'Huang, Jing'
'Deng, Zhao-Peng'
'Xiao, Ying-Hui'
'Huo, Li-Hua'
'Zhao, Shu-Nan'
'Ge, Fa-Yuan'
'Gao, Shan'

_publ_section_title
;
 Macrocyclic dinuclear, helical, layered and 3-D Ag(i) complexes
 constructed from AgX (X = NO3(-) and ClO4(-)) and flexible bis(pyridyl)
 ligands with a chelating spacer: syntheses, structures and
 photoluminescence properties.
;
_journal_issue 12
_journal_name_full 'Dalton transactions (Cambridge, England : 2003)'
_journal_page_first 5837
_journal_page_last 5847
_journal_paper_doi 10.1039/c5dt00265f
_journal_volume 44
_journal_year 2015
_chemical_formula_moiety 'C15 H20 Ag N4, Cl O4, H2 O'
_chemical_formula_sum 'C15 H22 Ag Cl N4 O5'
_chemical_formula_weight 481.69
_chemical_name_systematic
; 
 ? 
;
_space_group_IT_number 70
_symmetry_cell_setting orthorhombic
_symmetry_space_group_name_Hall '-F 2uv 2vw'
_symmetry_space_group_name_H-M 'F d d d :2'
_atom_sites_solution_hydrogens geom
_atom_sites_solution_primary direct
_atom_sites_solution_secondary difmap
_audit_creation_method SHELXL-97
_audit_update_record
;
2014-12-02 deposited with the CCDC.
2015-02-12 downloaded from the CCDC.
;
_cell_angle_alpha 90.00
_cell_angle_beta 90.00
_cell_angle_gamma 90.00
_cell_formula_units_Z 16
_cell_length_a 24.3650(18)
_cell_length_b 8.6123(7)
_cell_length_c 36.092(3)
_cell_measurement_reflns_used 1625
_cell_measurement_temperature 295(2)
_cell_measurement_theta_max 27.56
_cell_measurement_theta_min 3.51
_cell_volume 7573.5(10)
_computing_cell_refinement
;
CrysAlis Pro (Agilent, 2013)
;
_computing_data_collection
;
CrysAlis Pro (Agilent, 2013)
;
_computing_data_reduction
;
CrysAlis Pro (Agilent, 2013)
;
_computing_molecular_graphics '(K. Brandenburg, Diamond 3.1, 2009)'
_computing_publication_material '(K. Brandenburg, Diamond 3.1, 2009)'
_computing_structure_refinement 'SHELXL-97 (Sheldrick, 1997)'
_computing_structure_solution 'SHELXS-97 (Sheldrick, 1990)'
_diffrn_ambient_temperature 295(2)
_diffrn_detector_area_resol_mean 16.1954
_diffrn_measured_fraction_theta_full 0.990
_diffrn_measured_fraction_theta_max 0.990
_diffrn_measurement_device_type 'Xcalibur, Eos'
_diffrn_measurement_method '\w scans'
_diffrn_radiation_monochromator graphite
_diffrn_radiation_source 'Enhance (Mo) X-ray Source'
_diffrn_radiation_type MoK\a
_diffrn_radiation_wavelength 0.71073
_diffrn_reflns_av_R_equivalents 0.0304
_diffrn_reflns_av_sigmaI/netI 0.0656
_diffrn_reflns_limit_h_max 31
_diffrn_reflns_limit_h_min -29
_diffrn_reflns_limit_k_max 11
_diffrn_reflns_limit_k_min -8
_diffrn_reflns_limit_l_max 46
_diffrn_reflns_limit_l_min -32
_diffrn_reflns_number 4521
_diffrn_reflns_theta_full 27.56
_diffrn_reflns_theta_max 27.56
_diffrn_reflns_theta_min 3.49
_exptl_absorpt_coefficient_mu 1.239
_exptl_absorpt_correction_T_max 0.8359
_exptl_absorpt_correction_T_min 0.7809
_exptl_absorpt_correction_type multi-scan
_exptl_absorpt_process_details
; 
CrysAlis Pro (Agilent, 2013)
Empirical absorption correction using spherical harmonics,
 implemented in SCALE3 ABSPACK scaling algorithm. 
;
_exptl_crystal_colour colorless
_exptl_crystal_density_diffrn 1.690
_exptl_crystal_density_method 'not measured'
_exptl_crystal_description prism
_exptl_crystal_F_000 3904
_exptl_crystal_size_max 0.21
_exptl_crystal_size_mid 0.17
_exptl_crystal_size_min 0.15
_refine_diff_density_max 1.188
_refine_diff_density_min -0.790
_refine_diff_density_rms 0.099
_refine_ls_extinction_method none
_refine_ls_goodness_of_fit_ref 1.020
_refine_ls_hydrogen_treatment mixed
_refine_ls_matrix_type full
_refine_ls_number_parameters 123
_refine_ls_number_reflns 2174
_refine_ls_number_restraints 1
_refine_ls_restrained_S_all 1.019
_refine_ls_R_factor_all 0.0788
_refine_ls_R_factor_gt 0.0521
_refine_ls_shift/su_max 0.000
_refine_ls_shift/su_mean 0.000
_refine_ls_structure_factor_coef Fsqd
_refine_ls_weighting_details 'calc w=1/[\s^2^(Fo^2^)+(0.0662P)^2^+4.9879P] where P=(Fo^2^+2Fc^2^)/3'
_refine_ls_weighting_scheme calc
_refine_ls_wR_factor_gt 0.1283
_refine_ls_wR_factor_ref 0.1493
_reflns_number_gt 1522
_reflns_number_total 2174
_reflns_threshold_expression >2sigma(I)
_cod_data_source_file c5dt00265f2.cif
_cod_data_source_block complex7
_cod_depositor_comments 'Adding full bibliography for 7034023--7034030.cif.'
_cod_original_sg_symbol_H-M 'F ddd'
_cod_database_code 7034029

loop_
_symmetry_equiv_pos_as_xyz
'x, y, z'
'-x+1/4, -y+1/4, z'
'x, -y+1/4, -z+1/4'
'-x+1/4, y, -z+1/4'
'x, y+1/2, z+1/2'
'-x+1/4, -y+3/4, z+1/2'
'x, -y+3/4, -z+3/4'
'-x+1/4, y+1/2, -z+3/4'
'x+1/2, y, z+1/2'
'-x+3/4, -y+1/4, z+1/2'
'x+1/2, -y+1/4, -z+3/4'
'-x+3/4, y, -z+3/4'
'x+1/2, y+1/2, z'
'-x+3/4, -y+3/4, z'
'x+1/2, -y+3/4, -z+1/4'
'-x+3/4, y+1/2, -z+1/4'
'-x, -y, -z'
'x-1/4, y-1/4, -z'
'-x, y-1/4, z-1/4'
'x-1/4, -y, z-1/4'
'-x, -y+1/2, -z+1/2'
'x-1/4, y+1/4, -z+1/2'
'-x, y+1/4, z+1/4'
'x-1/4, -y+1/2, z+1/4'
'-x+1/2, -y, -z+1/2'
'x+1/4, y-1/4, -z+1/2'
'-x+1/2, y-1/4, z+1/4'
'x+1/4, -y, z+1/4'
'-x+1/2, -y+1/2, -z'
'x+1/4, y+1/4, -z'
'-x+1/2, y+1/4, z-1/4'
'x+1/4, -y+1/2, z-1/4'

loop_
_atom_site_label
_atom_site_type_symbol
_atom_site_fract_x
_atom_site_fract_y
_atom_site_fract_z
_atom_site_U_iso_or_equiv
_atom_site_adp_type
_atom_site_occupancy
_atom_site_symmetry_multiplicity
_atom_site_calc_flag
_atom_site_refinement_flags
Ag1 Ag -0.3750 -0.3750 0.042628(15) 0.0441(2) Uani 1 2 d S
Cl1 Cl -0.31484(16) -0.6250 -0.1250 0.190(3) Uani 1 2 d S
O1 O -0.2799(5) -0.483(3) -0.1133(4) 0.356(11) Uani 1 1 d .
O1W O -0.2641(4) -0.1250 -0.1250 0.208(8) Uani 1 2 d S
H1W H -0.2843 -0.2047 -0.1225 0.312 Uiso 1 1 d R
O2 O -0.3410(6) -0.6726(15) -0.0971(3) 0.254(6) Uani 1 1 d .
N1 N -0.32501(18) -0.1713(6) 0.01329(13) 0.0524(11) Uani 1 1 d .
N2 N -0.18506(15) 0.0609(4) -0.07107(10) 0.0339(8) Uani 1 1 d D
H2N H -0.2075(16) 0.016(5) -0.0861(11) 0.051 Uiso 1 1 d D
C1 C -0.3362(2) -0.1149(7) -0.02036(17) 0.0596(16) Uani 1 1 d .
H1A H -0.3681 -0.1483 -0.0320 0.072 Uiso 1 1 calc R
C2 C -0.3034(2) -0.0106(7) -0.03887(15) 0.0519(14) Uani 1 1 d .
H2A H -0.3135 0.0254 -0.0622 0.062 Uiso 1 1 calc R
C3 C -0.25578(19) 0.0399(5) -0.02263(14) 0.0399(11) Uani 1 1 d .
C4 C -0.2443(2) -0.0155(6) 0.01227(14) 0.0430(12) Uani 1 1 d .
H4A H -0.2126 0.0171 0.0244 0.052 Uiso 1 1 calc R
C5 C -0.2792(2) -0.1189(6) 0.02932(15) 0.0464(12) Uani 1 1 d .
H5A H -0.2705 -0.1537 0.0530 0.056 Uiso 1 1 calc R
C6 C -0.2177(2) 0.1485(6) -0.04327(15) 0.0449(13) Uani 1 1 d .
H6A H -0.2390 0.2283 -0.0556 0.054 Uiso 1 1 calc R
H6B H -0.1932 0.1990 -0.0259 0.054 Uiso 1 1 calc R
C7 C -0.1543(2) 0.1665(5) -0.09569(14) 0.0395(11) Uani 1 1 d .
H7A H -0.1278 0.2253 -0.0813 0.047 Uiso 1 1 calc R
H7B H -0.1793 0.2393 -0.1073 0.047 Uiso 1 1 calc R
C8 C -0.1250 0.0741(8) -0.1250 0.0383(15) Uani 1 2 d S
H8A H -0.1515 0.0082 -0.1369 0.046 Uiso 1 1 d R

loop_
_atom_site_aniso_label
_atom_site_aniso_U_11
_atom_site_aniso_U_22
_atom_site_aniso_U_33
_atom_site_aniso_U_23
_atom_site_aniso_U_13
_atom_site_aniso_U_12
Ag1 0.0480(4) 0.0381(3) 0.0460(4) 0.000 0.000 0.0027(2)
Cl1 0.071(2) 0.404(9) 0.094(2) 0.118(4) 0.000 0.000
O1 0.164(9) 0.63(3) 0.278(17) -0.034(19) -0.012(10) -0.176(16)
O1W 0.075(6) 0.43(2) 0.120(8) -0.154(11) 0.000 0.000
O2 0.308(14) 0.305(13) 0.150(8) 0.073(9) 0.130(9) 0.002(12)
N1 0.044(2) 0.067(3) 0.046(3) 0.006(2) 0.004(2) -0.001(2)
N2 0.039(2) 0.0284(18) 0.035(2) 0.0014(17) 0.0037(18) 0.0005(16)
C1 0.039(3) 0.089(5) 0.051(3) 0.011(3) -0.005(3) -0.009(3)
C2 0.040(3) 0.076(4) 0.039(3) 0.010(3) 0.000(3) -0.003(3)
C3 0.038(2) 0.038(2) 0.044(3) -0.002(2) 0.015(2) 0.006(2)
C4 0.039(2) 0.047(3) 0.043(3) -0.005(2) 0.008(2) -0.001(2)
C5 0.049(3) 0.052(3) 0.037(3) 0.006(2) -0.004(3) 0.001(3)
C6 0.048(3) 0.039(3) 0.048(3) -0.002(2) 0.013(3) 0.007(2)
C7 0.042(3) 0.029(2) 0.047(3) 0.000(2) 0.012(2) 0.0032(19)
C8 0.047(4) 0.029(3) 0.039(4) 0.000 0.008(3) 0.000

loop_
_atom_type_symbol
_atom_type_description
_atom_type_scat_dispersion_real
_atom_type_scat_dispersion_imag
_atom_type_scat_source
C C 0.0033 0.0016 'International Tables Vol C Tables 4.2.6.8 and 6.1.1.4'
H H 0.0000 0.0000 'International Tables Vol C Tables 4.2.6.8 and 6.1.1.4'
Cl Cl 0.1484 0.1585 'International Tables Vol C Tables 4.2.6.8 and 6.1.1.4'
N N 0.0061 0.0033 'International Tables Vol C Tables 4.2.6.8 and 6.1.1.4'
O O 0.0106 0.0060 'International Tables Vol C Tables 4.2.6.8 and 6.1.1.4'
Ag Ag -0.8971 1.1015 'International Tables Vol C Tables 4.2.6.8 and 6.1.1.4'

loop_
_geom_angle_atom_site_label_1
_geom_angle_atom_site_label_2
_geom_angle_atom_site_label_3
_geom_angle
_geom_angle_site_symmetry_1
_geom_angle_site_symmetry_3
N1 Ag1 N1 127.3(2) . 2_445
N1 Ag1 N2 90.61(15) . 18
N1 Ag1 N2 111.68(14) 2_445 18
N1 Ag1 N2 111.68(14) . 29_445
N1 Ag1 N2 90.61(15) 2_445 29_445
N2 Ag1 N2 129.35(18) 18 29_445
O2 Cl1 O2 119.3(14) . 7_534
O2 Cl1 O1 108.5(9) . .
O2 Cl1 O1 103.7(9) 7_534 .
O2 Cl1 O1 103.7(9) . 7_534
O2 Cl1 O1 108.5(9) 7_534 7_534
O1 Cl1 O1 113.4(12) . 7_534
C1 N1 C5 116.2(5) . .
C1 N1 Ag1 124.6(4) . .
C5 N1 Ag1 118.9(4) . .
C7 N2 C6 111.4(3) . .
C7 N2 Ag1 111.0(3) . 29_445
C6 N2 Ag1 112.1(3) . 29_445
C7 N2 H2N 103(4) . .
C6 N2 H2N 108(3) . .
Ag1 N2 H2N 111(3) 29_445 .
N1 C1 C2 124.1(5) . .
N1 C1 H1A 117.9 . .
C2 C1 H1A 117.9 . .
C3 C2 C1 119.4(5) . .
C3 C2 H2A 120.3 . .
C1 C2 H2A 120.3 . .
C2 C3 C4 117.0(5) . .
C2 C3 C6 120.3(5) . .
C4 C3 C6 122.7(5) . .
C5 C4 C3 120.5(5) . .
C5 C4 H4A 119.8 . .
C3 C4 H4A 119.8 . .
N1 C5 C4 122.8(5) . .
N1 C5 H5A 118.6 . .
C4 C5 H5A 118.6 . .
N2 C6 C3 110.3(4) . .
N2 C6 H6A 109.6 . .
C3 C6 H6A 109.6 . .
N2 C6 H6B 109.6 . .
C3 C6 H6B 109.6 . .
H6A C6 H6B 108.1 . .
N2 C7 C8 109.8(4) . .
N2 C7 H7A 109.7 . .
C8 C7 H7A 109.7 . .
N2 C7 H7B 109.7 . .
C8 C7 H7B 109.7 . .
H7A C7 H7B 108.2 . .
C7 C8 C7 116.0(6) . 12_454
C7 C8 H8A 108.0 . .
C7 C8 H8A 108.5 12_454 .

loop_
_geom_bond_atom_site_label_1
_geom_bond_atom_site_label_2
_geom_bond_distance
_geom_bond_site_symmetry_2
Ag1 N1 2.384(5) .
Ag1 N1 2.384(5) 2_445
Ag1 N2 2.400(4) 18
Ag1 N2 2.400(4) 29_445
Cl1 O2 1.261(8) .
Cl1 O2 1.261(8) 7_534
Cl1 O1 1.549(16) .
Cl1 O1 1.549(16) 7_534
O1W H1W 0.8499 .
N1 C1 1.336(7) .
N1 C5 1.336(7) .
N2 C7 1.477(6) .
N2 C6 1.486(6) .
N2 Ag1 2.400(4) 29_445
N2 H2N 0.86(7) .
C1 C2 1.375(7) .
C1 H1A 0.9300 .
C2 C3 1.371(7) .
C2 H2A 0.9300 .
C3 C4 1.376(7) .
C3 C6 1.514(7) .
C4 C5 1.377(7) .
C4 H4A 0.9300 .
C5 H5A 0.9300 .
C6 H6A 0.9700 .
C6 H6B 0.9700 .
C7 C8 1.504(6) .
C7 H7A 0.9700 .
C7 H7B 0.9700 .
C8 C7 1.504(6) 12_454
C8 H8A 0.9599 .

loop_
_geom_hbond_atom_site_label_D
_geom_hbond_atom_site_label_H
_geom_hbond_atom_site_label_A
_geom_hbond_distance_DH
_geom_hbond_distance_HA
_geom_hbond_distance_DA
_geom_hbond_angle_DHA
O1W H1W O1 0.85 2.42 3.13(2) 142.0
N2 H2N O1W 0.86(7) 2.313(13) 3.172(7) 175(5)

loop_
_geom_torsion_atom_site_label_1
_geom_torsion_atom_site_label_2
_geom_torsion_atom_site_label_3
_geom_torsion_atom_site_label_4
_geom_torsion
_geom_torsion_site_symmetry_1
_geom_torsion_site_symmetry_4
N1 Ag1 N1 C1 27.0(4) 2_445 .
N2 Ag1 N1 C1 -91.1(5) 18 .
N2 Ag1 N1 C1 135.5(5) 29_445 .
N1 Ag1 N1 C5 -145.7(4) 2_445 .
N2 Ag1 N1 C5 96.2(4) 18 .
N2 Ag1 N1 C5 -37.2(4) 29_445 .
C5 N1 C1 C2 0.9(9) . .
Ag1 N1 C1 C2 -172.0(4) . .
N1 C1 C2 C3 0.6(9) . .
C1 C2 C3 C4 -1.5(8) . .
C1 C2 C3 C6 177.0(5) . .
C2 C3 C4 C5 1.0(7) . .
C6 C3 C4 C5 -177.5(5) . .
C1 N1 C5 C4 -1.5(8) . .
Ag1 N1 C5 C4 171.8(4) . .
C3 C4 C5 N1 0.6(8) . .
C7 N2 C6 C3 170.8(4) . .
Ag1 N2 C6 C3 -64.1(5) 29_445 .
C2 C3 C6 N2 -77.8(6) . .
C4 C3 C6 N2 100.6(5) . .
C6 N2 C7 C8 -176.1(4) . .
Ag1 N2 C7 C8 58.2(4) 29_445 .
N2 C7 C8 C7 174.8(5) . 12_454
